data_7719345
loop_
_publ_author_name
'Aiswarya, Janardhanan'
'Madhu, Ragunath'
'Anitha, Ottoor'
'Malecki, Jan Grzegorz'
'Kundu, Subrata'
'Murugesapandian, Balasubramanian'

_publ_section_title
;
 Tuning the ligand periphery in homoleptic Co(III) complexes: a versatile
 strategy to modulate electrocatalytic oxygen evolution reaction
 efficiency.
;
_journal_issue 39
_journal_name_full 'Dalton transactions (Cambridge, England : 2003)'
_journal_page_first 14740
_journal_page_last 14752
_journal_paper_doi 10.1039/d5dt01680k
_journal_volume 54
_journal_year 2025
_chemical_formula_moiety 'C32 H30 Co N2 O6, C6 H16 N, 2(H2 O)'
_chemical_formula_sum 'C38 H50 Co N3 O8'
_chemical_formula_weight 735.74
_space_group_crystal_system orthorhombic
_space_group_IT_number 33
_space_group_name_Hall 'P 2c -2n'
_space_group_name_H-M_alt 'P n a 21'
_atom_sites_solution_hydrogens mixed
_atom_sites_solution_primary direct
_audit_creation_date 2025-03-10
_audit_creation_method
;
Olex2 1.5
(compiled 2025.03.04 svn.red2d20d0 for OlexSys, GUI svn.r7188)
;
_audit_update_record
;
2025-05-12 deposited with the CCDC.	2025-09-01 downloaded from the CCDC.
;
_cell_angle_alpha 90
_cell_angle_beta 90
_cell_angle_gamma 90
_cell_formula_units_Z 4
_cell_length_a 15.2585(8)
_cell_length_b 20.1967(12)
_cell_length_c 11.8280(5)
_cell_measurement_reflns_used 5480
_cell_measurement_temperature 295(2)
_cell_measurement_theta_max 27.8060
_cell_measurement_theta_min 3.7310
_cell_volume 3645.1(3)
_computing_cell_refinement 'CrysAlisPro 1.171.43.90 (Rigaku OD, 2023)'
_computing_data_collection 'CrysAlisPro system (CCD 43.90 (release 15-09-2023))'
_computing_data_reduction 'CrysAlisPro 1.171.43.90 (Rigaku OD, 2023)'
_computing_molecular_graphics 'Olex2 1.5 (Dolomanov et al., 2009)'
_computing_publication_material 'Olex2 1.5 (Dolomanov et al., 2009)'
_computing_structure_refinement 'SHELXL 2019/3 (Sheldrick, 2015)'
_computing_structure_solution 'SHELXS  (Sheldrick, 2008)'
_diffrn_ambient_temperature 295(2)
_diffrn_detector 'CCD plate'
_diffrn_detector_area_resol_mean 10.4015
_diffrn_detector_type Atlas
_diffrn_measured_fraction_theta_full 0.996
_diffrn_measured_fraction_theta_max 0.880
_diffrn_measurement_details
;
List of Runs (angles in degrees, time in seconds):

  # Type    Start    End  Width  t~exp~   \w     \q     \k     \f   Frames
#--------------------------------------------------------------------------
  1  \w    -73.00  38.00   1.00   32.47    --  -10.76   0.00  60.00  111
  2  \w    -82.00 -56.00   1.00   32.47    --  -10.76 -38.00   0.00   26
  3  \w      6.00  39.00   1.00   32.47    --   10.92  77.00-150.00   33
  4  \w     21.00  47.00   1.00   32.47    --   10.92 -99.00 -90.00   26
;
_diffrn_measurement_device 'four-circle diffractometer'
_diffrn_measurement_device_type 'Xcalibur, Atlas, Gemini ultra'
_diffrn_measurement_method '\w scans'
_diffrn_orient_matrix_type 'CrysAlisPro convention (1999,Acta A55,543-557)'
_diffrn_orient_matrix_UB_11 -0.0440465000
_diffrn_orient_matrix_UB_12 -0.0101021000
_diffrn_orient_matrix_UB_13 -0.0084596000
_diffrn_orient_matrix_UB_21 -0.0143165000
_diffrn_orient_matrix_UB_22 0.0247887000
_diffrn_orient_matrix_UB_23 0.0382427000
_diffrn_orient_matrix_UB_31 -0.0038921000
_diffrn_orient_matrix_UB_32 0.0227272000
_diffrn_orient_matrix_UB_33 -0.0454327000
_diffrn_radiation_monochromator graphite
_diffrn_radiation_probe x-ray
_diffrn_radiation_type 'Mo K\a'
_diffrn_radiation_wavelength 0.71073
_diffrn_reflns_av_R_equivalents 0.0397
_diffrn_reflns_av_unetI/netI 0.0586
_diffrn_reflns_Laue_measured_fraction_full 0.996
_diffrn_reflns_Laue_measured_fraction_max 0.880
_diffrn_reflns_limit_h_max 19
_diffrn_reflns_limit_h_min -21
_diffrn_reflns_limit_k_max 16
_diffrn_reflns_limit_k_min -27
_diffrn_reflns_limit_l_max 15
_diffrn_reflns_limit_l_min -16
_diffrn_reflns_number 15184
_diffrn_reflns_point_group_measured_fraction_full 0.941
_diffrn_reflns_point_group_measured_fraction_max 0.779
_diffrn_reflns_theta_full 25.242
_diffrn_reflns_theta_max 29.500
_diffrn_reflns_theta_min 3.445
_diffrn_source 'fine-focus sealed X-ray tube'
_diffrn_source_type 'Enhance (Mo) X-ray Source'
_exptl_absorpt_coefficient_mu 0.526
_exptl_absorpt_correction_T_max 1.00000
_exptl_absorpt_correction_T_min 0.74643
_exptl_absorpt_correction_type multi-scan
_exptl_absorpt_process_details
;
CrysAlisPro 1.171.43.90 (Rigaku Oxford Diffraction, 2023)
Empirical absorption correction using spherical harmonics,
implemented in SCALE3 ABSPACK scaling algorithm.
;
_exptl_crystal_colour black
_exptl_crystal_density_diffrn 1.341
_exptl_crystal_description plate
_exptl_crystal_F_000 1560
_exptl_crystal_size_max 0.25
_exptl_crystal_size_mid 0.12
_exptl_crystal_size_min 0.04
_refine_diff_density_max 0.470
_refine_diff_density_min -0.259
_refine_diff_density_rms 0.052
_refine_ls_abs_structure_details
;
 'Flack (1983), 5640 Friedel pairs'
;
_refine_ls_extinction_method none
_refine_ls_goodness_of_fit_ref 1.028
_refine_ls_hydrogen_treatment mixed
_refine_ls_matrix_type full
_refine_ls_number_parameters 468
_refine_ls_number_reflns 7909
_refine_ls_number_restraints 1
_refine_ls_restrained_S_all 1.028
_refine_ls_R_factor_all 0.0837
_refine_ls_R_factor_gt 0.0538
_refine_ls_shift/su_max 0.000
_refine_ls_shift/su_mean 0.000
_refine_ls_structure_factor_coef Fsqd
_refine_ls_weighting_details 'w=1/[\s^2^(Fo^2^)+(0.0652P)^2^+0.9691P] where P=(Fo^2^+2Fc^2^)/3'
_refine_ls_weighting_scheme calc
_refine_ls_wR_factor_gt 0.1234
_refine_ls_wR_factor_ref 0.1474
_reflns_Friedel_coverage 0.692
_reflns_Friedel_fraction_full 0.880
_reflns_Friedel_fraction_max 0.668
_reflns_number_gt 5640
_reflns_number_total 7909
_reflns_threshold_expression 'I > 2\s(I)'
_cod_data_source_file d5dt01680k2.cif
_cod_data_source_block ajpoetco
_cod_depositor_comments 'Adding full bibliography for 7719344--7719347.cif.'
_cod_database_code 7719345
_shelx_shelxl_version_number 2019/3
_chemical_oxdiff_formula 'C32 H30 N2 O6 Co1'
_shelx_space_group_comment
;
The symmetry employed for this shelxl refinement is uniquely defined
by the following loop, which should always be used as a source of
symmetry information in preference to the above space-group names.
They are only intended as comments.
;
_olex2_refinement_description
;
1. Fixed Uiso
 At 1.2 times of:
  All C(H) groups, All C(H,H) groups
 At 1.5 times of:
  All C(H,H,H) groups, All O(H,H) groups
2.a Free rotating group:
 O7(H7A,H7B), O8(H8A,H8B)
2.b Secondary CH2 refined with riding coordinates:
 C15(H15A,H15B), C31(H31A,H31B), C33(H33A,H33B), C35(H35A,H35B), C37(H37A,H37B)
2.c Aromatic/amide H refined with riding coordinates:
 C3(H3), C4(H4), C6(H6), C7(H7), C11(H11), C12(H12), C13(H13), C19(H19),
 C20(H20), C22(H22), C23(H23), C27(H27), C28(H28), C29(H29)
2.d Idealised Me refined as rotating group:
 C14(H14A,H14B,H14C), C16(H16A,H16B,H16C), C30(H30A,H30B,H30C), C32(H32A,H32B,
 H32C), C34(H34A,H34B,H34C), C36(H36A,H36B,H36C), C38(H38A,H38B,H38C)
;
_olex2_submission_special_instructions 'No special instructions were received'
_oxdiff_exptl_absorpt_empirical_details
;
Empirical correction (ABSPACK) includes:
- Absorption correction using spherical harmonics
- Frame scaling
;
_oxdiff_exptl_absorpt_empirical_full_max 1.400
_oxdiff_exptl_absorpt_empirical_full_min 0.780

loop_
_space_group_symop_operation_xyz
'x, y, z'
'-x, -y, z+1/2'
'-x+1/2, y+1/2, z+1/2'
'x+1/2, -y+1/2, z'

loop_
_atom_site_label
_atom_site_type_symbol
_atom_site_fract_x
_atom_site_fract_y
_atom_site_fract_z
_atom_site_U_iso_or_equiv
_atom_site_adp_type
_atom_site_occupancy
_atom_site_site_symmetry_order
_atom_site_calc_flag
_atom_site_refinement_flags_posn
_atom_site_refinement_flags_adp
_atom_site_refinement_flags_occupancy
_atom_site_disorder_assembly
_atom_site_disorder_group
Co1 Co 0.51660(4) 0.29306(3) 0.52624(8) 0.03881(18) Uani 1 1 d . . . . .
O1 O 0.4868(3) 0.3626(2) 0.6278(3) 0.0471(9) Uani 1 1 d . . . . .
O2 O 0.5503(3) 0.22580(19) 0.4240(3) 0.0508(9) Uani 1 1 d . . . . .
O3 O 0.6219(4) 0.1417(3) 0.2845(4) 0.0835(16) Uani 1 1 d . . . . .
O4 O 0.5487(3) 0.35849(18) 0.4176(3) 0.0437(8) Uani 1 1 d . . . . .
O5 O 0.4810(3) 0.2296(2) 0.6348(3) 0.0524(10) Uani 1 1 d . . . . .
O6 O 0.4071(4) 0.1484(3) 0.7779(4) 0.0891(18) Uani 1 1 d . . . . .
N1 N 0.3980(3) 0.2970(2) 0.4771(4) 0.0413(10) Uani 1 1 d . . . . .
N2 N 0.6345(3) 0.2959(2) 0.5748(3) 0.0396(10) Uani 1 1 d . . . . .
C1 C 0.3522(3) 0.3480(2) 0.5337(5) 0.0437(11) Uani 1 1 d . . . . .
C2 C 0.4049(4) 0.3823(3) 0.6107(4) 0.0447(12) Uani 1 1 d . . . . .
C3 C 0.3697(4) 0.4377(3) 0.6638(6) 0.0612(16) Uani 1 1 d . . . . .
H3 H 0.403614 0.462481 0.713527 0.073 Uiso 1 1 calc R U . . .
C4 C 0.2837(4) 0.4557(3) 0.6421(5) 0.0635(17) Uani 1 1 d . . . . .
H4 H 0.261219 0.493116 0.677614 0.076 Uiso 1 1 calc R U . . .
C5 C 0.2302(4) 0.4207(3) 0.5705(5) 0.0552(15) Uani 1 1 d . . . . .
C6 C 0.2649(3) 0.3664(3) 0.5159(6) 0.0490(13) Uani 1 1 d . . . . .
H6 H 0.230063 0.341907 0.466898 0.059 Uiso 1 1 calc R U . . .
C7 C 0.3631(4) 0.2591(3) 0.4030(5) 0.0498(13) Uani 1 1 d . . . . .
H7 H 0.303220 0.263825 0.390579 0.060 Uiso 1 1 calc R U . . .
C8 C 0.4080(5) 0.2098(3) 0.3371(5) 0.0529(15) Uani 1 1 d . . . . .
C9 C 0.4986(5) 0.1976(3) 0.3498(6) 0.0521(18) Uani 1 1 d . . . . .
C10 C 0.5327(6) 0.1492(4) 0.2738(6) 0.0616(19) Uani 1 1 d . . . . .
C11 C 0.4808(7) 0.1149(4) 0.1995(6) 0.085(3) Uani 1 1 d . . . . .
H11 H 0.505926 0.083092 0.152824 0.102 Uiso 1 1 calc R U . . .
C12 C 0.3921(7) 0.1267(4) 0.1927(6) 0.085(2) Uani 1 1 d . . . . .
H12 H 0.357394 0.102639 0.142774 0.101 Uiso 1 1 calc R U . . .
C13 C 0.3559(5) 0.1742(4) 0.2604(6) 0.0701(19) Uani 1 1 d . . . . .
H13 H 0.296219 0.183004 0.255684 0.084 Uiso 1 1 calc R U . . .
C14 C 0.1343(4) 0.4397(4) 0.5533(6) 0.069(2) Uani 1 1 d . . . . .
H14A H 0.107401 0.409143 0.501652 0.104 Uiso 1 1 calc R U . . .
H14B H 0.130934 0.483682 0.522760 0.104 Uiso 1 1 calc R U . . .
H14C H 0.104173 0.438210 0.624476 0.104 Uiso 1 1 calc R U . . .
C15 C 0.6616(8) 0.0954(5) 0.2073(8) 0.120(4) Uani 1 1 d . . . . .
H15A H 0.636741 0.051748 0.219712 0.144 Uiso 1 1 calc R U . . .
H15B H 0.648299 0.108464 0.130297 0.144 Uiso 1 1 calc R U . . .
C16 C 0.7490(9) 0.0925(7) 0.2209(11) 0.180(6) Uani 1 1 d . . . . .
H16A H 0.775741 0.077532 0.151987 0.270 Uiso 1 1 calc R U . . .
H16B H 0.762872 0.062260 0.280871 0.270 Uiso 1 1 calc R U . . .
H16C H 0.770918 0.135741 0.239445 0.270 Uiso 1 1 calc R U . . .
C17 C 0.6814(3) 0.3466(2) 0.5184(6) 0.0418(11) Uani 1 1 d . . . . .
C18 C 0.6304(4) 0.3788(3) 0.4361(4) 0.0454(12) Uani 1 1 d . . . . .
C19 C 0.6675(4) 0.4325(3) 0.3802(5) 0.0556(15) Uani 1 1 d . . . . .
H19 H 0.635339 0.455356 0.326053 0.067 Uiso 1 1 calc R U . . .
C20 C 0.7523(4) 0.4518(3) 0.4049(5) 0.0627(17) Uani 1 1 d . . . . .
H20 H 0.775859 0.488141 0.367373 0.075 Uiso 1 1 calc R U . . .
C21 C 0.8027(4) 0.4191(3) 0.4831(5) 0.0523(14) Uani 1 1 d . . . . .
C22 C 0.7671(3) 0.3661(3) 0.5390(6) 0.0493(13) Uani 1 1 d . . . . .
H22 H 0.800759 0.343003 0.591385 0.059 Uiso 1 1 calc R U . . .
C23 C 0.6696(4) 0.2585(3) 0.6498(4) 0.0482(13) Uani 1 1 d . . . . .
H23 H 0.729709 0.262463 0.661365 0.058 Uiso 1 1 calc R U . . .
C24 C 0.6236(5) 0.2116(3) 0.7166(5) 0.0546(16) Uani 1 1 d . . . . .
C25 C 0.5333(5) 0.2015(3) 0.7072(6) 0.0520(19) Uani 1 1 d . . . . .
C26 C 0.4946(7) 0.1548(4) 0.7844(6) 0.074(2) Uani 1 1 d . . . . .
C27 C 0.5471(8) 0.1213(4) 0.8611(6) 0.083(2) Uani 1 1 d . . . . .
H27 H 0.521193 0.091547 0.911004 0.100 Uiso 1 1 calc R U . . .
C28 C 0.6370(8) 0.1308(4) 0.8657(7) 0.096(3) Uani 1 1 d . . . . .
H28 H 0.670979 0.107083 0.916948 0.115 Uiso 1 1 calc R U . . .
C29 C 0.6748(6) 0.1751(3) 0.7947(5) 0.073(2) Uani 1 1 d . . . . .
H29 H 0.735109 0.181537 0.797272 0.087 Uiso 1 1 calc R U . . .
C30 C 0.8967(4) 0.4402(4) 0.5070(7) 0.073(2) Uani 1 1 d . . . . .
H30A H 0.903862 0.447823 0.586551 0.109 Uiso 1 1 calc R U . . .
H30B H 0.909444 0.480226 0.466329 0.109 Uiso 1 1 calc R U . . .
H30C H 0.936190 0.405926 0.483066 0.109 Uiso 1 1 calc R U . . .
C31 C 0.3685(9) 0.1014(6) 0.8536(8) 0.135(5) Uani 1 1 d . . . . .
H31A H 0.390914 0.057528 0.836984 0.162 Uiso 1 1 calc R U . . .
H31B H 0.384431 0.112360 0.930697 0.162 Uiso 1 1 calc R U . . .
C32 C 0.2805(8) 0.1013(8) 0.8436(10) 0.167(6) Uani 1 1 d . . . . .
H32A H 0.264489 0.084327 0.770655 0.251 Uiso 1 1 calc R U . . .
H32B H 0.258877 0.145704 0.851466 0.251 Uiso 1 1 calc R U . . .
H32C H 0.255573 0.073866 0.901479 0.251 Uiso 1 1 calc R U . . .
O7 O 0.5953(4) 0.4674(3) 0.6784(5) 0.0876(16) Uani 1 1 d G . . . .
H7A H 0.558998 0.438319 0.655646 0.131 Uiso 1 1 d G U . . .
H7B H 0.629846 0.472890 0.622834 0.131 Uiso 1 1 d G U . . .
O8 O 0.5300(4) 0.5997(3) 0.7203(4) 0.0893(16) Uani 1 1 d G . . . .
H8A H 0.510744 0.615620 0.782056 0.134 Uiso 1 1 d G U . . .
H8B H 0.556593 0.564516 0.739612 0.134 Uiso 1 1 d G U . . .
N3 N 0.4902(5) 0.6585(3) 0.5224(11) 0.0955(19) Uani 1 1 d . . . . .
H3A H 0.499(6) 0.634(5) 0.588(9) 0.11(4) Uiso 1 1 d . . . . .
C33 C 0.4369(9) 0.7179(6) 0.5452(15) 0.162(5) Uani 1 1 d . . . . .
H33A H 0.474743 0.752530 0.574361 0.194 Uiso 1 1 calc R U . . .
H33B H 0.411968 0.733547 0.474686 0.194 Uiso 1 1 calc R U . . .
C34 C 0.3675(8) 0.7066(6) 0.6243(12) 0.147(5) Uani 1 1 d . . . . .
H34A H 0.332458 0.669942 0.599251 0.220 Uiso 1 1 calc R U . . .
H34B H 0.331546 0.745523 0.629407 0.220 Uiso 1 1 calc R U . . .
H34C H 0.391823 0.696801 0.697222 0.220 Uiso 1 1 calc R U . . .
C35 C 0.4423(10) 0.6093(9) 0.4529(13) 0.182(7) Uani 1 1 d . . . . .
H35A H 0.382512 0.607107 0.480655 0.218 Uiso 1 1 calc R U . . .
H35B H 0.439743 0.625935 0.376051 0.218 Uiso 1 1 calc R U . . .
C36 C 0.4763(10) 0.5429(6) 0.4491(11) 0.155(5) Uani 1 1 d . . . . .
H36A H 0.514788 0.538448 0.385321 0.233 Uiso 1 1 calc R U . . .
H36B H 0.428731 0.512122 0.442079 0.233 Uiso 1 1 calc R U . . .
H36C H 0.508217 0.533916 0.517362 0.233 Uiso 1 1 calc R U . . .
C37 C 0.5738(15) 0.6810(13) 0.4425(18) 0.240(11) Uani 1 1 d . . . . .
H37A H 0.604648 0.642763 0.412764 0.288 Uiso 1 1 calc R U . . .
H37B H 0.554937 0.708792 0.380291 0.288 Uiso 1 1 calc R U . . .
C38 C 0.6200(16) 0.7122(11) 0.510(2) 0.239(10) Uani 1 1 d . . . . .
H38A H 0.583955 0.742265 0.552572 0.358 Uiso 1 1 calc R U . . .
H38B H 0.663651 0.736763 0.469456 0.358 Uiso 1 1 calc R U . . .
H38C H 0.648155 0.681867 0.561001 0.358 Uiso 1 1 calc R U . . .

loop_
_atom_site_aniso_label
_atom_site_aniso_U_11
_atom_site_aniso_U_22
_atom_site_aniso_U_33
_atom_site_aniso_U_23
_atom_site_aniso_U_13
_atom_site_aniso_U_12
Co1 0.0478(3) 0.0328(3) 0.0357(3) 0.0006(4) 0.0026(4) 0.0003(3)
O1 0.044(2) 0.047(2) 0.050(2) -0.0117(18) -0.0018(18) 0.0037(19)
O2 0.064(3) 0.047(2) 0.042(2) -0.0058(18) 0.0017(19) 0.009(2)
O3 0.109(4) 0.079(4) 0.062(3) -0.018(3) 0.011(3) 0.034(3)
O4 0.044(2) 0.041(2) 0.0456(18) 0.0140(16) -0.0025(18) 0.0012(19)
O5 0.064(3) 0.049(2) 0.044(2) 0.008(2) 0.0025(19) -0.007(2)
O6 0.105(5) 0.101(4) 0.062(3) 0.018(3) 0.012(3) -0.049(4)
N1 0.050(3) 0.037(2) 0.0365(19) -0.0019(18) 0.0019(18) -0.004(2)
N2 0.050(3) 0.030(2) 0.0381(19) 0.0060(18) 0.0019(18) 0.0035(19)
C1 0.047(3) 0.043(3) 0.041(2) -0.005(3) 0.005(3) -0.002(2)
C2 0.048(3) 0.042(3) 0.044(3) -0.002(2) 0.003(2) 0.000(3)
C3 0.052(4) 0.061(4) 0.070(4) -0.020(3) -0.004(3) 0.006(3)
C4 0.061(4) 0.063(4) 0.067(4) -0.019(3) 0.003(3) 0.011(3)
C5 0.051(4) 0.057(4) 0.058(3) 0.002(3) 0.004(3) 0.007(3)
C6 0.048(3) 0.049(3) 0.050(3) 0.003(3) 0.004(3) -0.007(2)
C7 0.052(3) 0.042(3) 0.056(3) 0.001(3) -0.002(3) -0.002(3)
C8 0.076(5) 0.042(3) 0.041(3) -0.004(3) -0.005(3) -0.005(3)
C9 0.083(5) 0.042(4) 0.031(3) 0.001(3) 0.004(3) -0.004(3)
C10 0.090(6) 0.046(4) 0.048(4) 0.000(3) 0.008(3) 0.016(4)
C11 0.134(8) 0.070(5) 0.052(4) -0.025(4) 0.007(4) -0.004(5)
C12 0.109(7) 0.084(6) 0.060(4) -0.023(4) -0.009(4) -0.009(5)
C13 0.090(5) 0.060(4) 0.060(4) -0.017(3) -0.012(4) -0.006(4)
C14 0.048(3) 0.073(4) 0.087(6) 0.003(4) -0.001(3) 0.013(3)
C15 0.136(9) 0.118(8) 0.105(7) -0.041(7) 0.025(6) 0.039(7)
C16 0.136(10) 0.240(16) 0.165(11) -0.064(12) 0.002(9) 0.110(11)
C17 0.049(3) 0.033(2) 0.044(3) 0.001(3) 0.009(3) 0.004(2)
C18 0.049(3) 0.043(3) 0.045(3) 0.006(2) 0.001(2) 0.002(3)
C19 0.058(4) 0.049(3) 0.059(3) 0.021(3) -0.005(3) -0.006(3)
C20 0.069(4) 0.053(4) 0.066(4) 0.018(3) 0.000(3) -0.021(3)
C21 0.048(4) 0.052(3) 0.057(3) 0.001(3) 0.002(2) -0.006(3)
C22 0.046(3) 0.050(3) 0.053(3) -0.002(3) 0.001(3) 0.007(2)
C23 0.060(4) 0.041(3) 0.044(3) 0.003(3) -0.003(2) 0.006(3)
C24 0.088(5) 0.031(3) 0.045(3) 0.005(3) -0.003(3) 0.000(3)
C25 0.091(6) 0.033(3) 0.032(3) -0.001(2) 0.004(3) -0.005(3)
C26 0.125(7) 0.056(5) 0.040(3) 0.006(3) 0.005(4) -0.027(4)
C27 0.148(8) 0.054(4) 0.048(4) 0.017(3) 0.010(5) -0.016(5)
C28 0.160(10) 0.065(5) 0.062(5) 0.025(4) -0.015(5) 0.015(6)
C29 0.105(6) 0.058(4) 0.055(4) 0.012(3) -0.011(4) 0.013(4)
C30 0.059(4) 0.080(5) 0.080(5) 0.001(4) 0.001(3) -0.014(3)
C31 0.179(12) 0.149(10) 0.077(6) 0.022(6) 0.019(7) -0.086(9)
C32 0.118(9) 0.253(17) 0.131(9) 0.093(10) -0.004(7) -0.079(11)
O7 0.080(4) 0.071(3) 0.112(4) -0.037(3) 0.005(3) -0.010(3)
O8 0.114(5) 0.083(4) 0.070(3) -0.007(3) 0.018(3) 0.013(3)
N3 0.098(5) 0.087(4) 0.101(5) 0.001(7) 0.005(5) 0.021(4)
C33 0.178(12) 0.141(10) 0.166(13) -0.001(10) 0.020(13) 0.076(9)
C34 0.111(8) 0.158(11) 0.171(11) -0.009(9) 0.046(9) 0.024(8)
C35 0.183(14) 0.205(17) 0.157(12) -0.092(12) -0.067(11) 0.038(13)
C36 0.249(16) 0.105(9) 0.112(8) -0.030(7) -0.021(9) 0.006(10)
C37 0.23(2) 0.31(3) 0.183(18) -0.094(19) 0.035(16) 0.08(2)
C38 0.29(3) 0.25(2) 0.175(18) -0.054(19) 0.03(2) -0.006(19)

loop_
_atom_type_symbol
_atom_type_description
_atom_type_scat_dispersion_real
_atom_type_scat_dispersion_imag
_atom_type_scat_source
C C 0.0033 0.0016 'International Tables Vol C Tables 4.2.6.8 and 6.1.1.4'
H H 0.0000 0.0000 'International Tables Vol C Tables 4.2.6.8 and 6.1.1.4'
Co Co 0.3494 0.9721 'International Tables Vol C Tables 4.2.6.8 and 6.1.1.4'
N N 0.0061 0.0033 'International Tables Vol C Tables 4.2.6.8 and 6.1.1.4'
O O 0.0106 0.0060 'International Tables Vol C Tables 4.2.6.8 and 6.1.1.4'

loop_
_geom_angle_atom_site_label_1
_geom_angle_atom_site_label_2
_geom_angle_atom_site_label_3
_geom_angle
_geom_angle_site_symmetry_1
_geom_angle_site_symmetry_3
_geom_angle_publ_flag
O1 Co1 O4 88.58(16) . . ?
O2 Co1 O1 177.78(19) . . ?
O2 Co1 O4 89.83(17) . . ?
O2 Co1 O5 91.49(16) . . ?
O2 Co1 N1 95.31(19) . . ?
O5 Co1 O1 90.14(18) . . ?
O5 Co1 O4 178.00(19) . . ?
O5 Co1 N1 87.81(18) . . ?
N1 Co1 O1 86.25(17) . . ?
N1 Co1 O4 90.57(18) . . ?
N2 Co1 O1 90.77(17) . . ?
N2 Co1 O2 87.59(18) . . ?
N2 Co1 O4 86.52(17) . . ?
N2 Co1 O5 95.04(18) . . ?
N2 Co1 N1 175.88(16) . . ?
C2 O1 Co1 110.5(3) . . ?
C9 O2 Co1 125.3(5) . . ?
C10 O3 C15 115.4(7) . . ?
C18 O4 Co1 110.1(3) . . ?
C25 O5 Co1 124.4(4) . . ?
C26 O6 C31 116.0(8) . . ?
C1 N1 Co1 110.8(3) . . ?
C7 N1 Co1 125.5(4) . . ?
C7 N1 C1 123.7(5) . . ?
C17 N2 Co1 111.1(3) . . ?
C23 N2 Co1 126.2(4) . . ?
C23 N2 C17 122.7(5) . . ?
C2 C1 N1 112.6(4) . . ?
C6 C1 N1 126.4(5) . . ?
C6 C1 C2 120.9(5) . . ?
O1 C2 C1 119.5(5) . . ?
O1 C2 C3 122.4(5) . . ?
C3 C2 C1 118.0(5) . . ?
C2 C3 H3 120.2 . . ?
C4 C3 C2 119.6(6) . . ?
C4 C3 H3 120.2 . . ?
C3 C4 H4 118.6 . . ?
C5 C4 C3 122.9(6) . . ?
C5 C4 H4 118.6 . . ?
C4 C5 C6 118.0(5) . . ?
C4 C5 C14 121.6(6) . . ?
C6 C5 C14 120.4(6) . . ?
C1 C6 H6 119.7 . . ?
C5 C6 C1 120.5(6) . . ?
C5 C6 H6 119.7 . . ?
N1 C7 H7 117.0 . . ?
N1 C7 C8 125.9(6) . . ?
C8 C7 H7 117.0 . . ?
C9 C8 C7 122.0(6) . . ?
C13 C8 C7 115.8(6) . . ?
C13 C8 C9 122.2(6) . . ?
O2 C9 C8 125.8(6) . . ?
O2 C9 C10 120.0(7) . . ?
C8 C9 C10 114.2(7) . . ?
O3 C10 C9 112.2(7) . . ?
C11 C10 O3 125.2(7) . . ?
C11 C10 C9 122.6(8) . . ?
C10 C11 H11 119.4 . . ?
C10 C11 C12 121.2(7) . . ?
C12 C11 H11 119.4 . . ?
C11 C12 H12 120.5 . . ?
C13 C12 C11 119.0(7) . . ?
C13 C12 H12 120.5 . . ?
C8 C13 H13 119.7 . . ?
C12 C13 C8 120.7(8) . . ?
C12 C13 H13 119.7 . . ?
C5 C14 H14A 109.5 . . ?
C5 C14 H14B 109.5 . . ?
C5 C14 H14C 109.5 . . ?
H14A C14 H14B 109.5 . . ?
H14A C14 H14C 109.5 . . ?
H14B C14 H14C 109.5 . . ?
O3 C15 H15A 109.3 . . ?
O3 C15 H15B 109.3 . . ?
H15A C15 H15B 108.0 . . ?
C16 C15 O3 111.7(9) . . ?
C16 C15 H15A 109.3 . . ?
C16 C15 H15B 109.3 . . ?
C15 C16 H16A 109.5 . . ?
C15 C16 H16B 109.5 . . ?
C15 C16 H16C 109.5 . . ?
H16A C16 H16B 109.5 . . ?
H16A C16 H16C 109.5 . . ?
H16B C16 H16C 109.5 . . ?
C18 C17 N2 112.4(4) . . ?
C22 C17 N2 126.8(5) . . ?
C22 C17 C18 120.8(5) . . ?
O4 C18 C17 119.3(5) . . ?
O4 C18 C19 123.0(5) . . ?
C19 C18 C17 117.7(5) . . ?
C18 C19 H19 120.0 . . ?
C20 C19 C18 120.1(5) . . ?
C20 C19 H19 120.0 . . ?
C19 C20 H20 119.0 . . ?
C21 C20 C19 122.1(5) . . ?
C21 C20 H20 119.0 . . ?
C20 C21 C30 121.2(6) . . ?
C22 C21 C20 118.6(5) . . ?
C22 C21 C30 120.2(6) . . ?
C17 C22 H22 119.6 . . ?
C21 C22 C17 120.7(6) . . ?
C21 C22 H22 119.6 . . ?
N2 C23 H23 117.6 . . ?
N2 C23 C24 124.8(6) . . ?
C24 C23 H23 117.6 . . ?
C25 C24 C23 122.8(6) . . ?
C25 C24 C29 121.3(6) . . ?
C29 C24 C23 116.0(6) . . ?
O5 C25 C24 126.4(6) . . ?
O5 C25 C26 116.8(7) . . ?
C24 C25 C26 116.8(7) . . ?
O6 C26 C25 115.8(7) . . ?
O6 C26 C27 124.4(7) . . ?
C27 C26 C25 119.8(9) . . ?
C26 C27 H27 119.0 . . ?
C28 C27 C26 122.0(7) . . ?
C28 C27 H27 119.0 . . ?
C27 C28 H28 120.4 . . ?
C29 C28 C27 119.2(8) . . ?
C29 C28 H28 120.4 . . ?
C24 C29 H29 119.6 . . ?
C28 C29 C24 120.9(8) . . ?
C28 C29 H29 119.6 . . ?
C21 C30 H30A 109.5 . . ?
C21 C30 H30B 109.5 . . ?
C21 C30 H30C 109.5 . . ?
H30A C30 H30B 109.5 . . ?
H30A C30 H30C 109.5 . . ?
H30B C30 H30C 109.5 . . ?
O6 C31 H31A 109.5 . . ?
O6 C31 H31B 109.5 . . ?
H31A C31 H31B 108.0 . . ?
C32 C31 O6 110.9(10) . . ?
C32 C31 H31A 109.5 . . ?
C32 C31 H31B 109.5 . . ?
C31 C32 H32A 109.5 . . ?
C31 C32 H32B 109.5 . . ?
C31 C32 H32C 109.5 . . ?
H32A C32 H32B 109.5 . . ?
H32A C32 H32C 109.5 . . ?
H32B C32 H32C 109.5 . . ?
H7A O7 H7B 104.5 . . ?
H8A O8 H8B 104.5 . . ?
C33 N3 H3A 111(6) . . ?
C33 N3 C35 112.0(10) . . ?
C33 N3 C37 107.9(12) . . ?
C35 N3 H3A 101(6) . . ?
C35 N3 C37 104.4(12) . . ?
C37 N3 H3A 120(6) . . ?
N3 C33 H33A 108.9 . . ?
N3 C33 H33B 108.9 . . ?
H33A C33 H33B 107.7 . . ?
C34 C33 N3 113.5(13) . . ?
C34 C33 H33A 108.9 . . ?
C34 C33 H33B 108.9 . . ?
C33 C34 H34A 109.5 . . ?
C33 C34 H34B 109.5 . . ?
C33 C34 H34C 109.5 . . ?
H34A C34 H34B 109.5 . . ?
H34A C34 H34C 109.5 . . ?
H34B C34 H34C 109.5 . . ?
N3 C35 H35A 107.9 . . ?
N3 C35 H35B 107.9 . . ?
H35A C35 H35B 107.2 . . ?
C36 C35 N3 117.6(11) . . ?
C36 C35 H35A 107.9 . . ?
C36 C35 H35B 107.9 . . ?
C35 C36 H36A 109.5 . . ?
C35 C36 H36B 109.5 . . ?
C35 C36 H36C 109.5 . . ?
H36A C36 H36B 109.5 . . ?
H36A C36 H36C 109.5 . . ?
H36B C36 H36C 109.5 . . ?
N3 C37 H37A 111.3 . . ?
N3 C37 H37B 111.3 . . ?
H37A C37 H37B 109.2 . . ?
C38 C37 N3 102.1(17) . . ?
C38 C37 H37A 111.3 . . ?
C38 C37 H37B 111.3 . . ?
C37 C38 H38A 109.5 . . ?
C37 C38 H38B 109.5 . . ?
C37 C38 H38C 109.5 . . ?
H38A C38 H38B 109.5 . . ?
H38A C38 H38C 109.5 . . ?
H38B C38 H38C 109.5 . . ?

loop_
_geom_bond_atom_site_label_1
_geom_bond_atom_site_label_2
_geom_bond_distance
_geom_bond_site_symmetry_2
_geom_bond_publ_flag
Co1 O1 1.903(4) . ?
Co1 O2 1.890(4) . ?
Co1 O4 1.907(3) . ?
Co1 O5 1.894(4) . ?
Co1 N1 1.903(5) . ?
Co1 N2 1.889(5) . ?
O1 C2 1.326(6) . ?
O2 C9 1.309(9) . ?
O3 C10 1.374(9) . ?
O3 C15 1.442(9) . ?
O4 C18 1.331(6) . ?
O5 C25 1.302(8) . ?
O6 C26 1.343(10) . ?
O6 C31 1.432(10) . ?
N1 C1 1.414(7) . ?
N1 C7 1.280(7) . ?
N2 C17 1.416(6) . ?
N2 C23 1.283(7) . ?
C1 C2 1.399(8) . ?
C1 C6 1.398(7) . ?
C2 C3 1.391(8) . ?
C3 H3 0.9300 . ?
C3 C4 1.386(9) . ?
C4 H4 0.9300 . ?
C4 C5 1.371(8) . ?
C5 C6 1.379(8) . ?
C5 C14 1.526(8) . ?
C6 H6 0.9300 . ?
C7 H7 0.9300 . ?
C7 C8 1.437(8) . ?
C8 C9 1.412(10) . ?
C8 C13 1.404(8) . ?
C9 C10 1.427(10) . ?
C10 C11 1.372(11) . ?
C11 H11 0.9300 . ?
C11 C12 1.375(12) . ?
C12 H12 0.9300 . ?
C12 C13 1.367(10) . ?
C13 H13 0.9300 . ?
C14 H14A 0.9600 . ?
C14 H14B 0.9600 . ?
C14 H14C 0.9600 . ?
C15 H15A 0.9700 . ?
C15 H15B 0.9700 . ?
C15 C16 1.346(15) . ?
C16 H16A 0.9600 . ?
C16 H16B 0.9600 . ?
C16 H16C 0.9600 . ?
C17 C18 1.406(8) . ?
C17 C22 1.388(7) . ?
C18 C19 1.390(7) . ?
C19 H19 0.9300 . ?
C19 C20 1.382(8) . ?
C20 H20 0.9300 . ?
C20 C21 1.373(8) . ?
C21 C22 1.370(8) . ?
C21 C30 1.523(9) . ?
C22 H22 0.9300 . ?
C23 H23 0.9300 . ?
C23 C24 1.419(8) . ?
C24 C25 1.397(10) . ?
C24 C29 1.417(9) . ?
C25 C26 1.439(10) . ?
C26 C27 1.387(12) . ?
C27 H27 0.9300 . ?
C27 C28 1.386(12) . ?
C28 H28 0.9300 . ?
C28 C29 1.356(11) . ?
C29 H29 0.9300 . ?
C30 H30A 0.9600 . ?
C30 H30B 0.9600 . ?
C30 H30C 0.9600 . ?
C31 H31A 0.9700 . ?
C31 H31B 0.9700 . ?
C31 C32 1.347(15) . ?
C32 H32A 0.9600 . ?
C32 H32B 0.9600 . ?
C32 H32C 0.9600 . ?
O7 H7A 0.8500 . ?
O7 H7B 0.8500 . ?
O8 H8A 0.8500 . ?
O8 H8B 0.8500 . ?
N3 H3A 0.93(10) . ?
N3 C33 1.474(12) . ?
N3 C35 1.482(15) . ?
N3 C37 1.65(2) . ?
C33 H33A 0.9700 . ?
C33 H33B 0.9700 . ?
C33 C34 1.431(17) . ?
C34 H34A 0.9600 . ?
C34 H34B 0.9600 . ?
C34 H34C 0.9600 . ?
C35 H35A 0.9700 . ?
C35 H35B 0.9700 . ?
C35 C36 1.439(17) . ?
C36 H36A 0.9600 . ?
C36 H36B 0.9600 . ?
C36 H36C 0.9600 . ?
C37 H37A 0.9700 . ?
C37 H37B 0.9700 . ?
C37 C38 1.24(2) . ?
C38 H38A 0.9600 . ?
C38 H38B 0.9600 . ?
C38 H38C 0.9600 . ?

loop_
_geom_torsion_atom_site_label_1
_geom_torsion_atom_site_label_2
_geom_torsion_atom_site_label_3
_geom_torsion_atom_site_label_4
_geom_torsion
_geom_torsion_site_symmetry_1
_geom_torsion_site_symmetry_2
_geom_torsion_site_symmetry_3
_geom_torsion_site_symmetry_4
_geom_torsion_publ_flag
Co1 O1 C2 C1 5.6(6) . . . . ?
Co1 O1 C2 C3 -172.1(5) . . . . ?
Co1 O2 C9 C8 -3.7(9) . . . . ?
Co1 O2 C9 C10 177.4(5) . . . . ?
Co1 O4 C18 C17 6.7(6) . . . . ?
Co1 O4 C18 C19 -171.1(5) . . . . ?
Co1 O5 C25 C24 -1.3(9) . . . . ?
Co1 O5 C25 C26 179.4(5) . . . . ?
Co1 N1 C1 C2 0.0(6) . . . . ?
Co1 N1 C1 C6 177.6(5) . . . . ?
Co1 N1 C7 C8 -4.8(8) . . . . ?
Co1 N2 C17 C18 -3.8(6) . . . . ?
Co1 N2 C17 C22 174.7(5) . . . . ?
Co1 N2 C23 C24 -5.4(8) . . . . ?
O1 Co1 O5 C25 -93.7(5) . . . . ?
O1 Co1 N2 C17 -82.6(4) . . . . ?
O1 Co1 N2 C23 96.4(4) . . . . ?
O1 C2 C3 C4 179.9(6) . . . . ?
O2 Co1 O5 C25 84.8(5) . . . . ?
O2 Co1 N2 C17 95.9(4) . . . . ?
O2 Co1 N2 C23 -85.1(4) . . . . ?
O2 C9 C10 O3 -4.5(9) . . . . ?
O2 C9 C10 C11 175.6(7) . . . . ?
O3 C10 C11 C12 -178.5(8) . . . . ?
O4 Co1 O2 C9 -90.4(5) . . . . ?
O4 Co1 N2 C17 5.9(4) . . . . ?
O4 Co1 N2 C23 -175.1(4) . . . . ?
O4 C18 C19 C20 178.8(6) . . . . ?
O5 Co1 O2 C9 88.1(5) . . . . ?
O5 Co1 N2 C17 -172.8(3) . . . . ?
O5 Co1 N2 C23 6.2(5) . . . . ?
O5 C25 C26 O6 -4.0(10) . . . . ?
O5 C25 C26 C27 177.8(7) . . . . ?
O6 C26 C27 C28 -178.6(8) . . . . ?
N1 Co1 O2 C9 0.2(5) . . . . ?
N1 Co1 O5 C25 -179.9(5) . . . . ?
N1 C1 C2 O1 -3.8(7) . . . . ?
N1 C1 C2 C3 174.0(5) . . . . ?
N1 C1 C6 C5 -174.7(5) . . . . ?
N1 C7 C8 C9 0.8(9) . . . . ?
N1 C7 C8 C13 -179.8(5) . . . . ?
N2 Co1 O2 C9 -176.9(5) . . . . ?
N2 Co1 O5 C25 -2.9(5) . . . . ?
N2 C17 C18 O4 -2.0(7) . . . . ?
N2 C17 C18 C19 175.9(5) . . . . ?
N2 C17 C22 C21 -175.6(5) . . . . ?
N2 C23 C24 C25 -0.3(9) . . . . ?
N2 C23 C24 C29 179.9(5) . . . . ?
C1 N1 C7 C8 175.1(5) . . . . ?
C1 C2 C3 C4 2.1(9) . . . . ?
C2 C1 C6 C5 2.8(9) . . . . ?
C2 C3 C4 C5 0.7(10) . . . . ?
C3 C4 C5 C6 -1.8(10) . . . . ?
C3 C4 C5 C14 176.7(6) . . . . ?
C4 C5 C6 C1 0.1(9) . . . . ?
C6 C1 C2 O1 178.4(5) . . . . ?
C6 C1 C2 C3 -3.8(8) . . . . ?
C7 N1 C1 C2 -180.0(5) . . . . ?
C7 N1 C1 C6 -2.3(9) . . . . ?
C7 C8 C9 O2 3.8(10) . . . . ?
C7 C8 C9 C10 -177.3(6) . . . . ?
C7 C8 C13 C12 179.3(6) . . . . ?
C8 C9 C10 O3 176.4(6) . . . . ?
C8 C9 C10 C11 -3.5(10) . . . . ?
C9 C8 C13 C12 -1.4(10) . . . . ?
C9 C10 C11 C12 1.4(13) . . . . ?
C10 O3 C15 C16 178.0(10) . . . . ?
C10 C11 C12 C13 1.0(13) . . . . ?
C11 C12 C13 C8 -1.0(12) . . . . ?
C13 C8 C9 O2 -175.5(6) . . . . ?
C13 C8 C9 C10 3.4(9) . . . . ?
C14 C5 C6 C1 -178.4(6) . . . . ?
C15 O3 C10 C9 -177.7(7) . . . . ?
C15 O3 C10 C11 2.2(11) . . . . ?
C17 N2 C23 C24 173.5(5) . . . . ?
C17 C18 C19 C20 1.0(9) . . . . ?
C18 C17 C22 C21 2.8(9) . . . . ?
C18 C19 C20 C21 0.8(10) . . . . ?
C19 C20 C21 C22 -0.8(10) . . . . ?
C19 C20 C21 C30 178.5(6) . . . . ?
C20 C21 C22 C17 -1.0(9) . . . . ?
C22 C17 C18 O4 179.4(5) . . . . ?
C22 C17 C18 C19 -2.8(8) . . . . ?
C23 N2 C17 C18 177.1(5) . . . . ?
C23 N2 C17 C22 -4.3(8) . . . . ?
C23 C24 C25 O5 3.9(10) . . . . ?
C23 C24 C25 C26 -176.8(6) . . . . ?
C23 C24 C29 C28 177.4(6) . . . . ?
C24 C25 C26 O6 176.7(6) . . . . ?
C24 C25 C26 C27 -1.5(10) . . . . ?
C25 C24 C29 C28 -2.4(10) . . . . ?
C25 C26 C27 C28 -0.6(12) . . . . ?
C26 O6 C31 C32 177.1(11) . . . . ?
C26 C27 C28 C29 1.3(13) . . . . ?
C27 C28 C29 C24 0.2(12) . . . . ?
C29 C24 C25 O5 -176.3(6) . . . . ?
C29 C24 C25 C26 3.0(9) . . . . ?
C30 C21 C22 C17 179.7(6) . . . . ?
C31 O6 C26 C25 179.3(7) . . . . ?
C31 O6 C26 C27 -2.6(12) . . . . ?
C33 N3 C35 C36 -164.0(16) . . . . ?
C33 N3 C37 C38 72(2) . . . . ?
C35 N3 C33 C34 72.2(18) . . . . ?
C35 N3 C37 C38 -168(2) . . . . ?
C37 N3 C33 C34 -173.4(13) . . . . ?
C37 N3 C35 C36 79.5(18) . . . . ?
